data_7125217
loop_
_publ_author_name
'Wang, Jian-Rong'
'Bao, Junjie'
'Fan, Xiaowu'
'Dai, Wenjuan'
'Mei, Xuefeng'

_publ_section_title
;
 pH-Switchable vitamin B<sub>9</sub> gels for stoichiometry-controlled
 spherical co-crystallization.
;
_journal_issue 92
_journal_name_full 'Chemical communications (Cambridge, England)'
_journal_page_first 13452
_journal_page_last 13455
_journal_paper_doi 10.1039/c6cc07701c
_journal_volume 52
_journal_year 2016
_chemical_formula_moiety 'C6 H8 O6, C6 H6 N2 O, C H4 O'
_chemical_formula_sum 'C13 H18 N2 O8'
_chemical_formula_weight 330.29
_space_group_crystal_system triclinic
_space_group_IT_number 1
_space_group_name_Hall 'P 1'
_space_group_name_H-M_alt 'P 1'
_atom_sites_solution_hydrogens mixed
_audit_creation_date 2016-07-08
_audit_creation_method
;
Olex2 1.2-beta
(compiled 2016.02.19 svn.r3266 for OlexSys, GUI svn.r5155)
;
_audit_update_record
;
2016-09-21 deposited with the CCDC.
2016-10-12 downloaded from the CCDC.
;
_cell_angle_alpha 84.757(4)
_cell_angle_beta 85.752(4)
_cell_angle_gamma 81.727(4)
_cell_formula_units_Z 2
_cell_length_a 5.0892(3)
_cell_length_b 7.5329(5)
_cell_length_c 19.7851(12)
_cell_measurement_reflns_used 5368
_cell_measurement_temperature 293(2)
_cell_measurement_theta_max 27.441
_cell_measurement_theta_min 2.741
_cell_volume 746.03(8)
_computing_cell_refinement 'SAINT v7.68A (Bruker, 2009)'
_computing_data_reduction 'SAINT v7.68A (Bruker, 2009)'
_computing_molecular_graphics 'Olex2 (Dolomanov et al., 2009)'
_computing_publication_material 'Olex2 (Dolomanov et al., 2009)'
_computing_structure_refinement 'ShelXL (Sheldrick, 2015)'
_computing_structure_solution 'SHELXS-97 (Sheldrick, 2008)'
_diffrn_ambient_temperature 293
_diffrn_measured_fraction_theta_full 0.987
_diffrn_measured_fraction_theta_max 0.987
_diffrn_measurement_device_type 'Bruker APEX-II CCD'
_diffrn_measurement_method '\f and \w scans'
_diffrn_radiation_monochromator graphite
_diffrn_radiation_type MoK\a
_diffrn_radiation_wavelength 0.71073
_diffrn_reflns_av_R_equivalents 0.0368
_diffrn_reflns_av_unetI/netI 0.0522
_diffrn_reflns_Laue_measured_fraction_full 0.987
_diffrn_reflns_Laue_measured_fraction_max 0.987
_diffrn_reflns_limit_h_max 6
_diffrn_reflns_limit_h_min -6
_diffrn_reflns_limit_k_max 8
_diffrn_reflns_limit_k_min -8
_diffrn_reflns_limit_l_max 23
_diffrn_reflns_limit_l_min -23
_diffrn_reflns_number 9818
_diffrn_reflns_point_group_measured_fraction_full 0.987
_diffrn_reflns_point_group_measured_fraction_max 0.987
_diffrn_reflns_theta_full 24.996
_diffrn_reflns_theta_max 24.996
_diffrn_reflns_theta_min 1.035
_diffrn_standards_number 0
_exptl_absorpt_coefficient_mu 0.123
_exptl_absorpt_correction_T_max 0.7456
_exptl_absorpt_correction_T_min 0.6229
_exptl_absorpt_correction_type multi-scan
_exptl_absorpt_process_details
;
SADABS-2008/1 (Bruker,2008) was used for absorption correction.
wR2(int) was 0.1019 before and 0.0595 after correction.
The Ratio of minimum to maximum transmission is 0.8354.
The \l/2 correction factor is 0.0015.
;
_exptl_crystal_colour colourless
_exptl_crystal_colour_primary colourless
_exptl_crystal_density_diffrn 1.470
_exptl_crystal_density_method 'not measured'
_exptl_crystal_description needle
_exptl_crystal_F_000 348
_exptl_crystal_size_max 0.18
_exptl_crystal_size_mid 0.1
_exptl_crystal_size_min 0.05
_refine_diff_density_max 0.775
_refine_diff_density_min -0.683
_refine_diff_density_rms 0.177
_refine_ls_abs_structure_details
;
 Refined as an inversion twin.
;
_refine_ls_abs_structure_Flack 0(2)
_refine_ls_extinction_coef 0.121(9)
_refine_ls_extinction_expression Fc^*^=kFc[1+0.001xFc^2^\l^3^/sin(2\q)]^-1/4^
_refine_ls_extinction_method 'SHELXL-2014/7 (Sheldrick 2014'
_refine_ls_goodness_of_fit_ref 1.078
_refine_ls_hydrogen_treatment mixed
_refine_ls_matrix_type full
_refine_ls_number_parameters 423
_refine_ls_number_reflns 4853
_refine_ls_number_restraints 51
_refine_ls_restrained_S_all 1.076
_refine_ls_R_factor_all 0.1119
_refine_ls_R_factor_gt 0.1080
_refine_ls_shift/su_max 0.005
_refine_ls_shift/su_mean 0.000
_refine_ls_structure_factor_coef Fsqd
_refine_ls_weighting_details 'w=1/[\s^2^(Fo^2^)+(0.1573P)^2^+5.7268P] where P=(Fo^2^+2Fc^2^)/3'
_refine_ls_weighting_scheme calc
_refine_ls_wR_factor_gt 0.3047
_refine_ls_wR_factor_ref 0.3099
_reflns_Friedel_coverage 1.000
_reflns_Friedel_fraction_full 0.987
_reflns_Friedel_fraction_max 0.987
_reflns_number_gt 4579
_reflns_number_total 4853
_reflns_threshold_expression 'I > 2\s(I)'
_cod_data_source_file c6cc07701c2.cif
_cod_data_source_block mo_2015514_0m
_cod_database_code 7125217
_shelx_space_group_comment
;
The symmetry employed for this shelxl refinement is uniquely defined
by the following loop, which should always be used as a source of
symmetry information in preference to the above space-group names.
They are only intended as comments.
;
_olex2_refinement_description
;
1. Twinned data refinement
 Scales: 1(2) 0(2)
2. Fixed Uiso
 At 1.2 times of:
  All C(H) groups, All C(H,H) groups, All N(H,H) groups
 At 1.5 times of:
  All C(H,H,H) groups, All O(H) groups
3. Restrained distances
 O1S-H1S
 0.95 with sigma of 0.001
 C1S-H1S
 1.9 with sigma of 0.02
 C1S-H1S
 1.9 with sigma of 0.001
 C1S-O1S
 1.54 with sigma of 0.02
 C1S-O1S
 1.45 with sigma of 0.001
4. Rigid bond restraints
 O2, C1, C2, O3
 with sigma for 1-2 distances of 0.01 and sigma for 1-3 distances of 0.01
5. Uiso/Uaniso restraints and constraints
Uanis(C20) \\sim Ueq, Uanis(C23) \\sim Ueq, Uanis(C24) \\sim Ueq: with sigma of
0.001 and sigma for terminal atoms of 0.002
Uanis(C4) \\sim Ueq, Uanis(C13) \\sim Ueq, Uanis(C14) \\sim Ueq: with sigma of
0.005 and sigma for terminal atoms of 0.01
6.a Ternary CH refined with riding coordinates:
 C4(H4A), C5(H5A), C16(H16), C17(H17)
6.b Secondary CH2 refined with riding coordinates:
 C6(H6A,H6B), C18(H18A,H18B)
6.c Aromatic/amide H refined with riding coordinates:
 C9(H9), C10(H10A), C11(H11A), C8(H8), C21(H21), C22(H22), C23(H23), C20(H20)
6.d Tetrahedral OH refined with riding coordinates:
 O3(H3), O4(H4), O5(H5), O6(H6), O10(H10), O11(H11), O12(H12), O13(H13)
6.e X=CH2 refined with riding coordinates:
 N2(H2A,H2B), N4(H4B,H4C)
6.f Idealised Me refined as rotating group:
 C2S(H2SA,H2SB,H2SC), C1S(H1SA,H1SB,H1SC)
6.g Idealised tetrahedral OH refined as rotating group:
 O2S(H2S)
;
_shelx_shelxl_version_number 2014/7
_olex2_submission_special_instructions 'No special instructions were received'

loop_
_space_group_symop_operation_xyz
'x, y, z'

loop_
_atom_site_label
_atom_site_type_symbol
_atom_site_fract_x
_atom_site_fract_y
_atom_site_fract_z
_atom_site_U_iso_or_equiv
_atom_site_adp_type
_atom_site_occupancy
_atom_site_site_symmetry_order
_atom_site_calc_flag
_atom_site_refinement_flags_posn
_atom_site_refinement_flags_adp
O1 O 0.4593(8) 0.9818(6) 0.9783(2) 0.0255(11) Uani 1 1 d . .
O3 O 0.9340(8) 0.7150(6) 1.0116(2) 0.0287(12) Uani 1 1 d . U
H3 H 0.8151 0.7458 1.0402 0.043 Uiso 1 1 calc R .
O4 O 1.2615(8) 0.7050(7) 0.8774(2) 0.0300(12) Uani 1 1 d . .
H4 H 1.3078 0.6411 0.9114 0.045 Uiso 1 1 calc R .
O5 O 0.7195(8) 0.6938(6) 0.7920(2) 0.0262(11) Uani 1 1 d . .
H5 H 0.5813 0.7201 0.8151 0.039 Uiso 1 1 calc R .
O6 O 0.8191(10) 1.1334(6) 0.7041(3) 0.0364(13) Uani 1 1 d . .
H6 H 0.9630 1.0997 0.6846 0.055 Uiso 1 1 calc R .
O2 O 0.6556(8) 1.0100(6) 0.8738(2) 0.0239(11) Uani 1 1 d . U
C1 C 0.6441(12) 0.9367(8) 0.9400(3) 0.0264(15) Uani 1 1 d . U
C2 C 0.8884(11) 0.8139(8) 0.9519(3) 0.0204(14) Uani 1 1 d . U
C3 C 1.0360(11) 0.8073(7) 0.8919(3) 0.0156(13) Uani 1 1 d . .
C4 C 0.9037(11) 0.9330(8) 0.8387(3) 0.0185(13) Uani 1 1 d . U
H4A H 1.0130 1.0288 0.8251 0.022 Uiso 1 1 calc R .
C5 C 0.8505(11) 0.8483(8) 0.7774(3) 0.0204(14) Uani 1 1 d . .
H5A H 1.0230 0.8094 0.7540 0.025 Uiso 1 1 calc R .
C6 C 0.6895(13) 0.9802(8) 0.7275(3) 0.0280(16) Uani 1 1 d . .
H6A H 0.6591 0.9178 0.6886 0.034 Uiso 1 1 calc R .
H6B H 0.5175 1.0213 0.7494 0.034 Uiso 1 1 calc R .
O8 O 0.6676(9) 0.1634(6) 0.3191(2) 0.0297(12) Uani 1 1 d . .
O10 O 0.1633(8) 0.4113(6) 0.2877(2) 0.0250(11) Uani 1 1 d . .
H10 H 0.2667 0.3706 0.2573 0.037 Uiso 1 1 calc R .
O11 O -0.0888(9) 0.4842(6) 0.4293(2) 0.0308(12) Uani 1 1 d . .
H11 H -0.1633 0.5315 0.3956 0.046 Uiso 1 1 calc R .
O12 O 0.0382(8) 0.0332(6) 0.4810(2) 0.0220(10) Uani 1 1 d . .
H12 H -0.0398 -0.0316 0.5088 0.033 Uiso 1 1 calc R .
O13 O 0.2087(9) -0.0417(6) 0.6188(2) 0.0295(12) Uani 1 1 d . .
H13 H 0.1819 -0.1389 0.6071 0.044 Uiso 1 1 calc R .
O9 O 0.5201(7) 0.1830(6) 0.4284(2) 0.0235(11) Uani 1 1 d . .
C13 C 0.4941(11) 0.2263(8) 0.3610(3) 0.0189(12) Uani 1 1 d . U
C14 C 0.2544(11) 0.3446(7) 0.3492(3) 0.0190(12) Uani 1 1 d . U
C15 C 0.1288(12) 0.3841(8) 0.4106(3) 0.0248(16) Uani 1 1 d . .
C16 C 0.2930(11) 0.2846(8) 0.4657(3) 0.0199(14) Uani 1 1 d . .
H16 H 0.3594 0.3718 0.4916 0.024 Uiso 1 1 calc R .
C17 C 0.1468(11) 0.1572(8) 0.5148(3) 0.0219(15) Uani 1 1 d . .
H17 H 0.0040 0.2282 0.5407 0.026 Uiso 1 1 calc R .
C18 C 0.3447(12) 0.0507(9) 0.5648(3) 0.0295(17) Uani 1 1 d . .
H18A H 0.4688 -0.0352 0.5406 0.035 Uiso 1 1 calc R .
H18B H 0.4457 0.1332 0.5831 0.035 Uiso 1 1 calc R .
O7 O 0.7515(8) 0.8245(7) 0.1331(2) 0.0329(13) Uani 1 1 d . .
N1 N 0.6113(10) 0.6805(7) 0.3402(3) 0.0265(13) Uani 1 1 d . .
N2 N 0.3162(10) 0.8559(8) 0.1176(3) 0.0272(14) Uani 1 1 d . .
H2A H 0.3423 0.8761 0.0743 0.033 Uiso 1 1 calc R .
H2B H 0.1571 0.8557 0.1356 0.033 Uiso 1 1 calc R .
C9 C 0.3854(13) 0.7667(8) 0.3700(3) 0.0257(16) Uani 1 1 d . .
H9 H 0.3606 0.7534 0.4171 0.031 Uiso 1 1 calc R .
C10 C 0.1982(12) 0.8693(7) 0.3352(3) 0.0253(15) Uani 1 1 d . .
H10A H 0.0480 0.9265 0.3581 0.030 Uiso 1 1 calc R .
C11 C 0.2266(12) 0.8915(9) 0.2640(4) 0.0290(17) Uani 1 1 d . .
H11A H 0.0935 0.9583 0.2389 0.035 Uiso 1 1 calc R .
C7 C 0.4619(12) 0.8096(7) 0.2318(3) 0.0212(14) Uani 1 1 d . .
C8 C 0.6474(11) 0.7019(7) 0.2723(3) 0.0191(14) Uani 1 1 d . .
H8 H 0.8010 0.6433 0.2513 0.023 Uiso 1 1 calc R .
C12 C 0.5196(11) 0.8255(8) 0.1563(3) 0.0229(15) Uani 1 1 d . .
O14 O 0.3751(8) 0.3126(6) 0.1640(2) 0.0271(11) Uani 1 1 d . .
N3 N 0.5226(9) 0.4787(6) -0.0395(3) 0.0226(13) Uani 1 1 d . .
N4 N 0.8139(10) 0.2804(8) 0.1796(3) 0.0301(15) Uani 1 1 d . .
H4B H 0.7875 0.2648 0.2231 0.036 Uiso 1 1 calc R .
H4C H 0.9733 0.2781 0.1616 0.036 Uiso 1 1 calc R .
C21 C 0.7434(11) 0.4006(8) -0.0710(3) 0.0201(14) Uani 1 1 d . .
H21 H 0.7661 0.4227 -0.1179 0.024 Uiso 1 1 calc R .
C22 C 0.9424(11) 0.2876(7) -0.0375(3) 0.0198(14) Uani 1 1 d . .
H22 H 1.0964 0.2367 -0.0607 0.024 Uiso 1 1 calc R .
C23 C 0.8987(11) 0.2546(8) 0.0329(3) 0.0201(6) Uani 1 1 d . U
H23 H 1.0255 0.1793 0.0574 0.024 Uiso 1 1 calc R .
C19 C 0.6663(11) 0.3337(8) 0.0665(3) 0.0227(15) Uani 1 1 d . .
C20 C 0.4841(12) 0.4434(8) 0.0274(3) 0.0261(6) Uani 1 1 d . U
H20 H 0.3267 0.4952 0.0488 0.031 Uiso 1 1 calc R .
C24 C 0.6097(12) 0.3079(8) 0.1406(3) 0.0211(6) Uani 1 1 d . U
O2S O 1.1507(13) 0.6209(8) 0.5922(4) 0.065(2) Uani 1 1 d . .
H2S H 1.2287 0.5361 0.6151 0.097 Uiso 1 1 calc GR .
C2S C 0.874(2) 0.6071(13) 0.5959(6) 0.079(3) Uani 1 1 d . .
H2SA H 0.8143 0.5782 0.6423 0.119 Uiso 1 1 calc GR .
H2SB H 0.8426 0.5140 0.5686 0.119 Uiso 1 1 calc GR .
H2SC H 0.7770 0.7197 0.5793 0.119 Uiso 1 1 calc GR .
C1S C 0.27873(4) 0.40135(4) 0.75486(3) 0.052(2) Uani 1 1 d D .
H1SA H 0.3470 0.5080 0.7646 0.078 Uiso 1 1 calc GR .
H1SB H 0.3480 0.3020 0.7853 0.078 Uiso 1 1 calc GR .
H1SC H 0.0881 0.4200 0.7606 0.078 Uiso 1 1 calc GR .
O1S O 0.35901(10) 0.36222(12) 0.68532(4) 0.0549(18) Uani 1 1 d D .
H1S H 0.53836(13) 0.3854(3) 0.68074(5) 0.082 Uiso 1 1 d DR .

loop_
_atom_site_aniso_label
_atom_site_aniso_U_11
_atom_site_aniso_U_22
_atom_site_aniso_U_33
_atom_site_aniso_U_23
_atom_site_aniso_U_13
_atom_site_aniso_U_12
O1 0.0142(18) 0.037(2) 0.022(2) 0.0008(18) -0.0019(16) 0.0076(17)
O3 0.0191(19) 0.034(2) 0.030(2) 0.0005(18) 0.0047(18) 0.0000(17)
O4 0.0171(19) 0.052(3) 0.0160(19) 0.0073(19) -0.0037(17) 0.0063(19)
O5 0.029(2) 0.027(2) 0.021(2) -0.0006(17) 0.0075(17) -0.0051(17)
O6 0.042(3) 0.028(2) 0.033(2) 0.0117(19) 0.011(2) 0.001(2)
O2 0.0187(19) 0.028(2) 0.0214(19) -0.0003(17) 0.0022(16) 0.0051(16)
C1 0.031(3) 0.017(2) 0.032(3) 0.001(2) -0.005(3) -0.006(2)
C2 0.017(2) 0.026(3) 0.017(2) -0.003(2) 0.007(2) -0.003(2)
C3 0.018(2) 0.018(2) 0.012(2) -0.0051(19) -0.004(2) -0.0003(19)
C4 0.009(2) 0.022(2) 0.022(2) 0.0007(19) -0.0018(18) 0.0037(18)
C5 0.020(3) 0.021(2) 0.016(2) -0.002(2) 0.013(2) 0.004(2)
C6 0.034(3) 0.030(3) 0.022(3) 0.004(2) -0.004(3) -0.009(3)
O8 0.026(2) 0.028(2) 0.033(2) 0.0065(19) -0.0047(18) -0.0019(17)
O10 0.0205(19) 0.034(2) 0.0177(19) -0.0034(17) -0.0066(16) 0.0097(17)
O11 0.031(2) 0.036(2) 0.020(2) -0.0031(18) -0.0008(18) 0.0160(19)
O12 0.0215(18) 0.0249(18) 0.0188(19) 0.0008(16) -0.0012(16) -0.0023(15)
O13 0.033(2) 0.035(2) 0.0169(19) 0.0108(18) -0.0039(17) 0.0007(19)
O9 0.0113(17) 0.040(2) 0.0160(18) 0.0005(17) -0.0029(15) 0.0080(17)
C13 0.015(2) 0.026(2) 0.016(2) 0.0051(19) -0.0039(18) -0.0041(18)
C14 0.019(2) 0.017(2) 0.022(2) 0.0017(18) -0.0088(19) -0.0034(18)
C15 0.024(3) 0.018(3) 0.031(3) 0.001(2) -0.003(3) -0.001(2)
C16 0.019(3) 0.022(3) 0.018(3) -0.006(2) -0.003(2) 0.004(2)
C17 0.020(3) 0.023(3) 0.021(3) -0.004(2) 0.002(2) 0.003(2)
C18 0.024(3) 0.037(3) 0.024(3) 0.008(3) -0.004(2) 0.001(3)
O7 0.018(2) 0.054(3) 0.022(2) -0.002(2) -0.0021(17) 0.0103(19)
N1 0.030(2) 0.021(2) 0.031(3) -0.006(2) -0.002(2) -0.0084(19)
N2 0.022(2) 0.042(3) 0.018(2) -0.002(2) -0.002(2) -0.006(2)
C9 0.038(3) 0.024(3) 0.014(3) -0.005(2) 0.003(3) -0.004(2)
C10 0.024(3) 0.014(2) 0.039(3) -0.013(2) 0.000(3) -0.001(2)
C11 0.014(3) 0.034(3) 0.038(3) 0.006(3) -0.010(2) 0.000(2)
C7 0.023(3) 0.013(2) 0.029(3) -0.002(2) -0.011(2) 0.000(2)
C8 0.017(2) 0.011(2) 0.031(3) -0.007(2) -0.003(2) 0.0001(19)
C12 0.006(2) 0.035(3) 0.027(3) -0.005(2) -0.005(2) 0.003(2)
O14 0.0205(19) 0.035(2) 0.026(2) -0.0011(18) 0.0046(17) -0.0072(17)
N3 0.016(2) 0.019(2) 0.030(3) 0.002(2) -0.003(2) 0.0040(18)
N4 0.018(2) 0.047(3) 0.020(2) 0.009(2) -0.002(2) 0.007(2)
C21 0.021(3) 0.018(2) 0.022(3) 0.004(2) -0.009(2) -0.004(2)
C22 0.012(2) 0.022(3) 0.024(3) -0.001(2) 0.002(2) 0.003(2)
C23 0.0198(9) 0.0201(9) 0.0202(9) -0.0014(7) -0.0018(7) -0.0026(7)
C19 0.020(3) 0.024(3) 0.025(3) -0.004(2) 0.003(2) -0.008(2)
C20 0.0255(9) 0.0265(9) 0.0261(9) -0.0018(7) -0.0018(7) -0.0034(7)
C24 0.0210(9) 0.0213(9) 0.0210(9) -0.0019(7) -0.0025(7) -0.0030(7)
O2S 0.063(4) 0.038(3) 0.090(5) 0.006(3) -0.004(4) -0.003(3)
C2S 0.069(6) 0.065(5) 0.104(7) -0.050(4) -0.036(5) 0.034(4)
C1S 0.051(4) 0.034(4) 0.072(5) -0.011(4) 0.001(4) -0.001(3)
O1S 0.030(3) 0.058(3) 0.070(4) -0.003(3) 0.001(3) 0.014(3)

loop_
_atom_type_symbol
_atom_type_description
_atom_type_scat_dispersion_real
_atom_type_scat_dispersion_imag
_atom_type_scat_source
C C 0.0033 0.0016 'International Tables Vol C Tables 4.2.6.8 and 6.1.1.4'
H H 0.0000 0.0000 'International Tables Vol C Tables 4.2.6.8 and 6.1.1.4'
N N 0.0061 0.0033 'International Tables Vol C Tables 4.2.6.8 and 6.1.1.4'
O O 0.0106 0.0060 'International Tables Vol C Tables 4.2.6.8 and 6.1.1.4'

loop_
_geom_angle_atom_site_label_1
_geom_angle_atom_site_label_2
_geom_angle_atom_site_label_3
_geom_angle
C2 O3 H3 109.5
C3 O4 H4 109.5
C5 O5 H5 109.5
C6 O6 H6 109.5
C1 O2 C4 109.4(4)
O1 C1 O2 120.8(5)
O1 C1 C2 130.2(6)
O2 C1 C2 108.9(5)
O3 C2 C1 123.4(5)
O3 C2 C3 128.8(5)
C3 C2 C1 107.5(5)
O4 C3 C2 128.8(5)
O4 C3 C4 120.7(5)
C2 C3 C4 110.5(5)
O2 C4 C3 103.5(4)
O2 C4 H4A 109.1
O2 C4 C5 111.2(5)
C3 C4 H4A 109.1
C5 C4 C3 114.7(5)
C5 C4 H4A 109.1
O5 C5 C4 113.7(5)
O5 C5 H5A 107.3
O5 C5 C6 108.6(5)
C4 C5 H5A 107.3
C4 C5 C6 112.4(5)
C6 C5 H5A 107.3
O6 C6 C5 112.9(5)
O6 C6 H6A 109.0
O6 C6 H6B 109.0
C5 C6 H6A 109.0
C5 C6 H6B 109.0
H6A C6 H6B 107.8
C14 O10 H10 109.5
C15 O11 H11 109.5
C17 O12 H12 109.5
C18 O13 H13 109.5
C13 O9 C16 107.8(4)
O8 C13 O9 120.0(5)
O8 C13 C14 128.9(5)
O9 C13 C14 111.2(5)
O10 C14 C13 126.7(5)
O10 C14 C15 124.7(5)
C15 C14 C13 108.6(5)
O11 C15 C14 134.4(6)
O11 C15 C16 117.4(5)
C14 C15 C16 108.2(5)
O9 C16 C15 104.1(4)
O9 C16 H16 109.1
O9 C16 C17 110.7(4)
C15 C16 H16 109.1
C15 C16 C17 114.7(5)
C17 C16 H16 109.1
O12 C17 C16 112.2(5)
O12 C17 H17 109.1
O12 C17 C18 108.0(5)
C16 C17 H17 109.1
C16 C17 C18 109.4(5)
C18 C17 H17 109.1
O13 C18 C17 111.0(5)
O13 C18 H18A 109.4
O13 C18 H18B 109.4
C17 C18 H18A 109.4
C17 C18 H18B 109.4
H18A C18 H18B 108.0
C8 N1 C9 118.0(5)
H2A N2 H2B 120.0
C12 N2 H2A 120.0
C12 N2 H2B 120.0
N1 C9 H9 118.3
C10 C9 N1 123.3(6)
C10 C9 H9 118.3
C9 C10 H10A 119.9
C9 C10 C11 120.1(6)
C11 C10 H10A 119.9
C10 C11 H11A 121.0
C7 C11 C10 117.9(6)
C7 C11 H11A 121.0
C11 C7 C12 123.4(5)
C8 C7 C11 118.1(6)
C8 C7 C12 118.5(5)
N1 C8 C7 122.3(5)
N1 C8 H8 118.8
C7 C8 H8 118.8
O7 C12 N2 122.6(6)
O7 C12 C7 119.4(5)
N2 C12 C7 117.8(5)
C21 N3 C20 118.7(5)
H4B N4 H4C 120.0
C24 N4 H4B 120.0
C24 N4 H4C 120.0
N3 C21 H21 118.2
N3 C21 C22 123.6(6)
C22 C21 H21 118.2
C21 C22 H22 121.7
C21 C22 C23 116.5(5)
C23 C22 H22 121.7
C22 C23 H23 119.7
C19 C23 C22 120.5(5)
C19 C23 H23 119.7
C23 C19 C24 123.5(5)
C20 C19 C23 117.2(6)
C20 C19 C24 119.3(5)
N3 C20 C19 123.4(5)
N3 C20 H20 118.3
C19 C20 H20 118.3
O14 C24 N4 122.7(6)
O14 C24 C19 119.5(5)
N4 C24 C19 117.8(5)
C2S O2S H2S 109.5
O2S C2S H2SA 109.5
O2S C2S H2SB 109.5
O2S C2S H2SC 109.5
H2SA C2S H2SB 109.5
H2SA C2S H2SC 109.5
H2SB C2S H2SC 109.5
H1SA C1S H1SB 109.5
H1SA C1S H1SC 109.5
H1SB C1S H1SC 109.5
O1S C1S H1SA 109.5
O1S C1S H1SB 109.5
O1S C1S H1SC 109.5
C1S O1S H1S 102.68(10)

loop_
_geom_bond_atom_site_label_1
_geom_bond_atom_site_label_2
_geom_bond_distance
O1 C1 1.193(7)
O3 H3 0.8200
O3 C2 1.355(7)
O4 H4 0.8200
O4 C3 1.316(7)
O5 H5 0.8200
O5 C5 1.420(7)
O6 H6 0.8200
O6 C6 1.434(8)
O2 C1 1.375(8)
O2 C4 1.465(6)
C1 C2 1.459(8)
C2 C3 1.358(8)
C3 C4 1.482(7)
C4 H4A 0.9800
C4 C5 1.481(9)
C5 H5A 0.9800
C5 C6 1.530(8)
C6 H6A 0.9700
C6 H6B 0.9700
O8 C13 1.239(7)
O10 H10 0.8200
O10 C14 1.361(7)
O11 H11 0.8200
O11 C15 1.297(7)
O12 H12 0.8200
O12 C17 1.393(8)
O13 H13 0.8200
O13 C18 1.413(7)
O9 C13 1.355(7)
O9 C16 1.479(7)
C13 C14 1.424(7)
C14 C15 1.368(9)
C15 C16 1.500(8)
C16 H16 0.9800
C16 C17 1.533(8)
C17 H17 0.9800
C17 C18 1.551(8)
C18 H18A 0.9700
C18 H18B 0.9700
O7 C12 1.233(7)
N1 C9 1.359(8)
N1 C8 1.342(8)
N2 H2A 0.8600
N2 H2B 0.8600
N2 C12 1.315(8)
C9 H9 0.9300
C9 C10 1.330(9)
C10 H10A 0.9300
C10 C11 1.402(10)
C11 H11A 0.9300
C11 C7 1.402(8)
C7 C8 1.401(8)
C7 C12 1.498(9)
C8 H8 0.9300
O14 C24 1.245(7)
N3 C21 1.330(7)
N3 C20 1.332(8)
N4 H4B 0.8600
N4 H4C 0.8600
N4 C24 1.322(8)
C21 H21 0.9300
C21 C22 1.392(8)
C22 H22 0.9300
C22 C23 1.398(8)
C23 H23 0.9300
C23 C19 1.397(8)
C19 C20 1.383(8)
C19 C24 1.473(9)
C20 H20 0.9300
O2S H2S 0.8200
O2S C2S 1.426(13)
C2S H2SA 0.9600
C2S H2SB 0.9600
C2S H2SC 0.9600
C1S H1SA 0.9600
C1S H1SB 0.9600
C1S H1SC 0.9600
C1S O1S 1.4502(8)
O1S H1S 0.9500(10)

loop_
_geom_torsion_atom_site_label_1
_geom_torsion_atom_site_label_2
_geom_torsion_atom_site_label_3
_geom_torsion_atom_site_label_4
_geom_torsion
O1 C1 C2 O3 5.8(11)
O1 C1 C2 C3 179.9(7)
O3 C2 C3 O4 -1.1(11)
O3 C2 C3 C4 176.8(6)
O4 C3 C4 O2 176.2(5)
O4 C3 C4 C5 54.9(7)
O5 C5 C6 O6 -174.1(5)
O2 C1 C2 O3 -177.4(5)
O2 C1 C2 C3 -3.4(7)
O2 C4 C5 O5 -66.6(6)
O2 C4 C5 C6 57.3(6)
C1 O2 C4 C3 -0.2(6)
C1 O2 C4 C5 123.4(5)
C1 C2 C3 O4 -174.7(6)
C1 C2 C3 C4 3.2(7)
C2 C3 C4 O2 -1.9(6)
C2 C3 C4 C5 -123.2(6)
C3 C4 C5 O5 50.4(6)
C3 C4 C5 C6 174.3(5)
C4 O2 C1 O1 179.3(6)
C4 O2 C1 C2 2.2(7)
C4 C5 C6 O6 59.2(7)
O8 C13 C14 O10 1.4(11)
O8 C13 C14 C15 -177.7(6)
O10 C14 C15 O11 -0.2(12)
O10 C14 C15 C16 -179.9(5)
O11 C15 C16 O9 179.2(5)
O11 C15 C16 C17 58.1(7)
O12 C17 C18 O13 -69.0(6)
O9 C13 C14 O10 -178.4(5)
O9 C13 C14 C15 2.5(7)
O9 C16 C17 O12 -62.3(6)
O9 C16 C17 C18 57.5(6)
C13 O9 C16 C15 2.5(6)
C13 O9 C16 C17 126.2(5)
C13 C14 C15 O11 179.0(7)
C13 C14 C15 C16 -0.7(7)
C14 C15 C16 O9 -1.1(6)
C14 C15 C16 C17 -122.2(6)
C15 C16 C17 O12 55.2(6)
C15 C16 C17 C18 174.9(5)
C16 O9 C13 O8 177.0(5)
C16 O9 C13 C14 -3.1(6)
C16 C17 C18 O13 168.6(5)
N1 C9 C10 C11 0.7(10)
C9 N1 C8 C7 0.2(9)
C9 C10 C11 C7 -2.9(10)
C10 C11 C7 C8 3.7(9)
C10 C11 C7 C12 -178.8(6)
C11 C7 C8 N1 -2.5(9)
C11 C7 C12 O7 148.0(6)
C11 C7 C12 N2 -26.1(9)
C8 N1 C9 C10 0.8(9)
C8 C7 C12 O7 -34.5(9)
C8 C7 C12 N2 151.3(6)
C12 C7 C8 N1 180.0(6)
N3 C21 C22 C23 1.3(9)
C21 N3 C20 C19 2.1(10)
C21 C22 C23 C19 -0.4(9)
C22 C23 C19 C20 0.4(9)
C22 C23 C19 C24 -178.7(6)
C23 C19 C20 N3 -1.3(10)
C23 C19 C24 O14 -149.6(6)
C23 C19 C24 N4 30.4(9)
C20 N3 C21 C22 -2.1(9)
C20 C19 C24 O14 31.3(9)
C20 C19 C24 N4 -148.7(6)
C24 C19 C20 N3 177.9(6)

loop_
_twin_individual_id
_twin_individual_mass_fraction_refined
1 1(2)
2 0(2)
